data_7135109
loop_
_publ_author_name
'Schmiedtchen, Marco'
'Thulaseedharan Nair Sailaja, Sidharth'
'Lorberg, Rick Y.'
'W&#xf6;lper, Christoph'
'Galstyan, Anzhela'
'Voskuhl, Jens'

_publ_section_title
;
 Tuneable phosphorescence and singlet oxygen production of bridged ethers
 <i>via</i> chalcogen variation and photocyclisation.
;
_journal_issue 95
_journal_name_full 'Chemical communications (Cambridge, England)'
_journal_page_first 18810
_journal_page_last 18813
_journal_paper_doi 10.1039/d5cc05206h
_journal_volume 61
_journal_year 2025
_chemical_formula_sum 'C29 H20 N2 O3 S2 Se2'
_chemical_formula_weight 666.51
_space_group_crystal_system monoclinic
_space_group_IT_number 14
_space_group_name_Hall '-P 2ybc'
_space_group_name_H-M_alt 'P 1 21/c 1'
_atom_sites_solution_hydrogens mixed
_atom_sites_solution_primary direct
_atom_sites_solution_secondary difmap
_audit_creation_method SHELXL-2017/1
_audit_update_record
;
2025-07-29 deposited with the CCDC.	2025-10-24 downloaded from the CCDC.
;
_cell_angle_alpha 90
_cell_angle_beta 94.605(5)
_cell_angle_gamma 90
_cell_formula_units_Z 4
_cell_length_a 5.7891(7)
_cell_length_b 14.1638(17)
_cell_length_c 32.308(4)
_cell_measurement_reflns_used 9591
_cell_measurement_temperature 100(2)
_cell_measurement_theta_max 80.46
_cell_measurement_theta_min 2.74
_cell_volume 2640.6(6)
_computing_cell_refinement 'Bruker APEX3(v2017.3-0)'
_computing_data_collection 'Bruker APEX3(v2017.3-0)'
_computing_data_reduction 'Bruker APEX3(v2017.3-0)'
_computing_molecular_graphics 'ORTEP/PLATON (Spek)'
_computing_publication_material 'BRUKER AXS SHELXTL (c) 2008 / Vers. 2008/4'
_computing_structure_refinement 'SHELXL-2017/1 (Sheldrick, 2017)'
_computing_structure_solution 'Bruker APEX3(v2017.3-0)'
_diffrn_ambient_temperature 100(2)
_diffrn_detector_area_resol_mean 7.3910
_diffrn_measured_fraction_theta_full 0.993
_diffrn_measured_fraction_theta_max 0.947
_diffrn_measurement_device_type 'Bruker D8 Venture (Photon II detector)'
_diffrn_measurement_method 'Data collection strategy APEX 3/Queen'
_diffrn_radiation_monochromator 'multilayer mirror'
_diffrn_radiation_type CuK\a
_diffrn_radiation_wavelength 1.54178
_diffrn_reflns_av_R_equivalents 0.0746
_diffrn_reflns_av_unetI/netI 0.0313
_diffrn_reflns_Laue_measured_fraction_full 0.993
_diffrn_reflns_Laue_measured_fraction_max 0.947
_diffrn_reflns_limit_h_max 7
_diffrn_reflns_limit_h_min -6
_diffrn_reflns_limit_k_max 17
_diffrn_reflns_limit_k_min -17
_diffrn_reflns_limit_l_max 40
_diffrn_reflns_limit_l_min -41
_diffrn_reflns_number 70710
_diffrn_reflns_point_group_measured_fraction_full 0.993
_diffrn_reflns_point_group_measured_fraction_max 0.947
_diffrn_reflns_theta_full 67.679
_diffrn_reflns_theta_max 83.223
_diffrn_reflns_theta_min 2.744
_diffrn_source 'micro-focus sealed tube'
_diffrn_source_type 'INCOATEC I\mS 3.0'
_exptl_absorpt_coefficient_mu 5.274
_exptl_absorpt_correction_T_max 0.45
_exptl_absorpt_correction_T_min 0.14
_exptl_absorpt_correction_type numerical
_exptl_absorpt_process_details 'SADABS, Blessing, Acta Cryst 1995 A51 33-38'
_exptl_crystal_colour 'pale yellow'
_exptl_crystal_density_diffrn 1.677
_exptl_crystal_description plate
_exptl_crystal_F_000 1328
_exptl_crystal_size_max 0.452
_exptl_crystal_size_mid 0.220
_exptl_crystal_size_min 0.038
_refine_diff_density_max 1.233
_refine_diff_density_min -1.186
_refine_diff_density_rms 0.157
_refine_ls_extinction_method none
_refine_ls_goodness_of_fit_ref 1.196
_refine_ls_hydrogen_treatment mixed
_refine_ls_matrix_type full
_refine_ls_number_parameters 353
_refine_ls_number_reflns 5619
_refine_ls_number_restraints 0
_refine_ls_restrained_S_all 1.196
_refine_ls_R_factor_all 0.0691
_refine_ls_R_factor_gt 0.0610
_refine_ls_shift/su_max 0.000
_refine_ls_shift/su_mean 0.000
_refine_ls_structure_factor_coef Fsqd
_refine_ls_weighting_details 'w=1/[\s^2^(Fo^2^)+33.0321P] where P=(Fo^2^+2Fc^2^)/3'
_refine_ls_weighting_scheme calc
_refine_ls_wR_factor_gt 0.1522
_refine_ls_wR_factor_ref 0.1594
_reflns_Friedel_coverage 0.000
_reflns_number_gt 5065
_reflns_number_total 5619
_reflns_threshold_expression 'I > 2\s(I)'
_cod_data_source_file d5cc05206h2.cif
_cod_data_source_block ev_248m
_cod_depositor_comments 'Adding full bibliography for 7135109--7135115.cif.'
_cod_original_sg_symbol_H-M 'P 21/c'
_cod_database_code 7135109
_shelx_shelxl_version_number 2017/1
_shelx_space_group_comment
; 
The symmetry employed for this shelxl refinement is uniquely defined 
by the following loop, which should always be used as a source of 
symmetry information in preference to the above space-group names. 
They are only intended as comments. 
;
_shelx_estimated_absorpt_t_min 0.199
_shelx_estimated_absorpt_t_max 0.825
_exptl_absorpt_special_details
;
 Crystal faces:

     H       K       L      d(mm)

   0.000   1.000   1.000   0.10300
  -1.000   1.000   0.000   0.17100
  -1.000  -1.000  -1.000   0.17000
   0.000   1.000   0.000   0.11000
   1.000  -1.000   1.000   0.20500
   0.000  -1.000   1.000   0.07100
  -1.000   0.000   0.000   0.17100
   1.000   0.000   0.000   0.22400
   0.000   0.000  -1.000   0.01900
   0.000   0.000   1.000   0.01400
;

loop_
_space_group_symop_operation_xyz
'x, y, z'
'-x, y+1/2, -z+1/2'
'-x, -y, -z'
'x, -y-1/2, z-1/2'

loop_
_atom_site_label
_atom_site_type_symbol
_atom_site_fract_x
_atom_site_fract_y
_atom_site_fract_z
_atom_site_U_iso_or_equiv
_atom_site_adp_type
_atom_site_occupancy
_atom_site_site_symmetry_order
_atom_site_calc_flag
_atom_site_refinement_flags_posn
_atom_site_refinement_flags_adp
_atom_site_refinement_flags_occupancy
_atom_site_disorder_assembly
_atom_site_disorder_group
Se1 Se 0.47001(11) 0.20286(5) 0.23683(2) 0.02352(17) Uani 1 1 d . . . . .
Se2 Se 0.90170(11) 0.12835(5) 0.17964(2) 0.02493(17) Uani 1 1 d . . . . .
S1 S 0.3479(3) 0.51517(11) 0.13205(5) 0.0248(3) Uani 1 1 d . . . . .
S2 S 0.7531(3) 0.44910(12) 0.07845(5) 0.0282(3) Uani 1 1 d . . . . .
O1 O 0.7232(9) 0.8275(3) 0.09403(15) 0.0294(10) Uani 1 1 d . . . . .
H1 H 0.629(16) 0.820(7) 0.075(3) 0.05(3) Uiso 1 1 d . . . . .
O2 O 0.5689(9) 0.1724(4) -0.02432(15) 0.0329(11) Uani 1 1 d . . . . .
H2 H 0.488(14) 0.158(6) -0.009(3) 0.03(2) Uiso 1 1 d . . . . .
N1 N 1.1592(10) 0.2402(4) 0.09736(17) 0.0298(12) Uani 1 1 d . . . . .
N2 N 0.0970(10) 0.4109(4) 0.21878(18) 0.0319(13) Uani 1 1 d . . . . .
C1 C 0.5461(10) 0.2685(5) 0.18789(18) 0.0227(12) Uani 1 1 d . . . . .
C2 C 0.7231(10) 0.2388(4) 0.16450(19) 0.0222(12) Uani 1 1 d . . . . .
C3 C 0.7897(10) 0.2929(5) 0.13112(19) 0.0251(13) Uani 1 1 d . . . . .
C4 C 0.6752(10) 0.3775(5) 0.11963(19) 0.0239(13) Uani 1 1 d . . . . .
C5 C 0.4990(10) 0.4099(5) 0.14364(19) 0.0225(12) Uani 1 1 d . . . . .
C6 C 0.4356(10) 0.3537(4) 0.17728(18) 0.0211(12) Uani 1 1 d . . . . .
C7 C 0.4815(11) 0.0762(5) 0.21684(18) 0.0242(13) Uani 1 1 d . . . . .
C8 C 0.6545(11) 0.0460(5) 0.19262(18) 0.0242(13) Uani 1 1 d . . . . .
C9 C 0.6593(11) -0.0463(5) 0.17835(19) 0.0235(12) Uani 1 1 d . . . . .
H9 H 0.775526 -0.065833 0.161034 0.028 Uiso 1 1 calc R U . . .
C10 C 0.4929(11) -0.1099(5) 0.18959(19) 0.0249(13) Uani 1 1 d . . . . .
H10 H 0.496586 -0.173486 0.180305 0.030 Uiso 1 1 calc R U . . .
C11 C 0.3206(11) -0.0807(5) 0.21444(18) 0.0235(12) Uani 1 1 d . . . . .
H11 H 0.208647 -0.124673 0.222458 0.028 Uiso 1 1 calc R U . . .
C12 C 0.3121(11) 0.0125(5) 0.22754(18) 0.0249(13) Uani 1 1 d . . . . .
H12 H 0.191409 0.032814 0.243711 0.030 Uiso 1 1 calc R U . . .
C13 C 0.9910(11) 0.2635(4) 0.11100(19) 0.0226(12) Uani 1 1 d . . . . .
C14 C 0.2483(11) 0.3863(5) 0.20063(19) 0.0244(13) Uani 1 1 d . . . . .
C15 C 0.5779(11) 0.5995(5) 0.13850(19) 0.0257(13) Uani 1 1 d . . . . .
C16 C 0.5586(11) 0.6787(5) 0.11295(19) 0.0247(13) Uani 1 1 d . . . . .
H16 H 0.430991 0.685711 0.092797 0.030 Uiso 1 1 calc R U . . .
C17 C 0.7305(11) 0.7476(5) 0.11759(19) 0.0265(13) Uani 1 1 d . . . . .
C18 C 0.9181(11) 0.7366(5) 0.1469(2) 0.0286(14) Uani 1 1 d . . . . .
H18 H 1.036124 0.783311 0.149596 0.034 Uiso 1 1 calc R U . . .
C19 C 0.9324(12) 0.6577(5) 0.1721(2) 0.0286(14) Uani 1 1 d . . . . .
H19 H 1.059711 0.650723 0.192358 0.034 Uiso 1 1 calc R U . . .
C20 C 0.7628(11) 0.5890(5) 0.16817(19) 0.0283(14) Uani 1 1 d . . . . .
H20 H 0.772837 0.534949 0.185642 0.034 Uiso 1 1 calc R U . . .
C21 C 0.8152(11) 0.3695(5) 0.03844(19) 0.0245(13) Uani 1 1 d . . . . .
C22 C 0.6602(11) 0.2979(5) 0.02491(19) 0.0255(13) Uani 1 1 d . . . . .
H22 H 0.522952 0.287069 0.038474 0.031 Uiso 1 1 calc R U . . .
C23 C 0.7114(11) 0.2433(5) -0.00865(19) 0.0253(13) Uani 1 1 d . . . . .
C24 C 0.9098(11) 0.2611(5) -0.0294(2) 0.0298(15) Uani 1 1 d . . . . .
H24 H 0.942127 0.224017 -0.052762 0.036 Uiso 1 1 calc R U . . .
C25 C 1.0585(11) 0.3331(5) -0.0158(2) 0.0277(14) Uani 1 1 d . . . . .
H25 H 1.192351 0.345830 -0.030109 0.033 Uiso 1 1 calc R U . . .
C26 C 1.0138(11) 0.3869(5) 0.0185(2) 0.0274(14) Uani 1 1 d . . . . .
H26 H 1.118371 0.435204 0.028216 0.033 Uiso 1 1 calc R U . . .
O1_1 O 0.2672(9) 0.0857(4) 0.01808(16) 0.0411(13) Uani 1 1 d . . . . .
C2_1 C 0.1348(15) -0.0056(6) 0.0725(3) 0.045(2) Uani 1 1 d . . . . .
H2A_1 H 0.011223 -0.024493 0.051630 0.068 Uiso 1 1 calc R U . . .
H2B_1 H 0.068684 0.031954 0.094120 0.068 Uiso 1 1 calc R U . . .
H2C_1 H 0.209153 -0.062100 0.085006 0.068 Uiso 1 1 calc R U . . .
C3_1 C 0.5380(14) 0.0669(6) 0.0764(2) 0.0414(18) Uani 1 1 d . . . . .
H3A_1 H 0.608083 0.005644 0.083888 0.062 Uiso 1 1 calc R U . . .
H3B_1 H 0.514512 0.102585 0.101728 0.062 Uiso 1 1 calc R U . . .
H3C_1 H 0.640943 0.102395 0.059460 0.062 Uiso 1 1 calc R U . . .
C1_1 C 0.3104(12) 0.0519(5) 0.0523(2) 0.0319(15) Uani 1 1 d . . . . .

loop_
_atom_site_aniso_label
_atom_site_aniso_U_11
_atom_site_aniso_U_22
_atom_site_aniso_U_33
_atom_site_aniso_U_23
_atom_site_aniso_U_13
_atom_site_aniso_U_12
Se1 0.0267(3) 0.0245(4) 0.0198(3) -0.0007(2) 0.0043(2) 0.0004(3)
Se2 0.0189(3) 0.0254(4) 0.0306(3) 0.0021(3) 0.0031(2) 0.0015(3)
S1 0.0211(7) 0.0242(8) 0.0296(7) 0.0031(6) 0.0041(6) 0.0028(6)
S2 0.0343(9) 0.0254(8) 0.0263(7) 0.0006(6) 0.0113(6) -0.0001(7)
O1 0.032(3) 0.026(3) 0.030(2) -0.002(2) 0.002(2) -0.003(2)
O2 0.034(3) 0.039(3) 0.026(2) -0.003(2) 0.006(2) -0.008(2)
N1 0.027(3) 0.032(3) 0.031(3) 0.001(2) 0.005(2) 0.004(2)
N2 0.031(3) 0.035(3) 0.031(3) 0.003(2) 0.010(2) 0.005(3)
C1 0.021(3) 0.027(3) 0.021(3) -0.001(2) 0.003(2) -0.007(2)
C2 0.018(3) 0.022(3) 0.026(3) -0.007(2) -0.002(2) -0.001(2)
C3 0.016(3) 0.034(4) 0.025(3) -0.004(3) 0.003(2) -0.004(3)
C4 0.022(3) 0.026(3) 0.024(3) 0.001(3) 0.003(2) -0.003(3)
C5 0.017(3) 0.025(3) 0.026(3) 0.000(2) 0.001(2) -0.002(2)
C6 0.016(3) 0.023(3) 0.024(3) -0.004(2) 0.002(2) -0.002(2)
C7 0.024(3) 0.030(3) 0.018(3) 0.005(2) 0.000(2) 0.007(3)
C8 0.022(3) 0.029(3) 0.021(3) 0.003(2) -0.001(2) -0.002(3)
C9 0.026(3) 0.022(3) 0.023(3) -0.001(2) 0.004(2) 0.002(2)
C10 0.029(3) 0.022(3) 0.024(3) -0.002(2) 0.001(2) 0.001(3)
C11 0.025(3) 0.021(3) 0.024(3) 0.004(2) 0.000(2) -0.001(2)
C12 0.025(3) 0.031(3) 0.020(3) 0.003(2) 0.003(2) 0.004(3)
C13 0.026(3) 0.017(3) 0.026(3) 0.000(2) 0.001(2) -0.003(2)
C14 0.025(3) 0.026(3) 0.022(3) 0.002(2) 0.000(2) 0.003(3)
C15 0.025(3) 0.031(4) 0.022(3) 0.000(3) 0.007(2) 0.006(3)
C16 0.021(3) 0.029(4) 0.023(3) -0.001(3) 0.003(2) 0.004(3)
C17 0.025(3) 0.032(4) 0.024(3) 0.002(3) 0.009(2) 0.005(3)
C18 0.023(3) 0.026(3) 0.038(4) -0.011(3) 0.006(3) -0.003(3)
C19 0.031(3) 0.026(3) 0.027(3) -0.006(3) -0.007(3) 0.008(3)
C20 0.030(3) 0.032(4) 0.023(3) -0.003(3) 0.000(2) 0.005(3)
C21 0.027(3) 0.025(3) 0.022(3) 0.003(2) 0.004(2) 0.008(3)
C22 0.022(3) 0.030(3) 0.025(3) 0.005(3) 0.005(2) 0.001(3)
C23 0.025(3) 0.026(3) 0.024(3) 0.005(3) -0.001(2) 0.001(3)
C24 0.029(3) 0.039(4) 0.022(3) 0.002(3) 0.007(2) 0.008(3)
C25 0.025(3) 0.034(4) 0.026(3) 0.004(3) 0.008(2) 0.003(3)
C26 0.021(3) 0.033(4) 0.029(3) 0.005(3) 0.004(2) 0.002(3)
O1_1 0.037(3) 0.048(3) 0.037(3) 0.001(2) 0.000(2) -0.010(2)
C2_1 0.045(5) 0.039(5) 0.055(5) 0.001(4) 0.020(4) 0.000(4)
C3_1 0.043(4) 0.036(4) 0.044(4) -0.001(3) -0.003(3) -0.001(3)
C1_1 0.033(4) 0.031(4) 0.033(4) -0.003(3) 0.009(3) -0.001(3)

loop_
_atom_type_symbol
_atom_type_description
_atom_type_scat_dispersion_real
_atom_type_scat_dispersion_imag
_atom_type_scat_source
C C 0.0181 0.0091 'International Tables Vol C Tables 4.2.6.8 and 6.1.1.4'
H H 0.0000 0.0000 'International Tables Vol C Tables 4.2.6.8 and 6.1.1.4'
N N 0.0311 0.0180 'International Tables Vol C Tables 4.2.6.8 and 6.1.1.4'
O O 0.0492 0.0322 'International Tables Vol C Tables 4.2.6.8 and 6.1.1.4'
S S 0.3331 0.5567 'International Tables Vol C Tables 4.2.6.8 and 6.1.1.4'
Se Se -0.7943 1.1372 'International Tables Vol C Tables 4.2.6.8 and 6.1.1.4'

loop_
_geom_angle_atom_site_label_1
_geom_angle_atom_site_label_2
_geom_angle_atom_site_label_3
_geom_angle
_geom_angle_site_symmetry_1
_geom_angle_site_symmetry_3
_geom_angle_publ_flag
C7 Se1 C1 99.2(3) . . ?
C2 Se2 C8 99.0(3) . . ?
C5 S1 C15 100.9(3) . . ?
C4 S2 C21 105.3(3) . . ?
C2 C1 C6 118.2(6) . . ?
C2 C1 Se1 122.1(5) . . ?
C6 C1 Se1 119.4(4) . . ?
C1 C2 C3 121.0(6) . . ?
C1 C2 Se2 121.0(5) . . ?
C3 C2 Se2 117.8(5) . . ?
C2 C3 C4 121.0(6) . . ?
C2 C3 C13 118.2(6) . . ?
C4 C3 C13 120.6(6) . . ?
C3 C4 C5 118.7(6) . . ?
C3 C4 S2 123.1(5) . . ?
C5 C4 S2 118.0(5) . . ?
C4 C5 C6 118.8(6) . . ?
C4 C5 S1 122.1(5) . . ?
C6 C5 S1 119.0(5) . . ?
C1 C6 C5 122.1(5) . . ?
C1 C6 C14 119.7(5) . . ?
C5 C6 C14 118.1(6) . . ?
C8 C7 C12 119.5(6) . . ?
C8 C7 Se1 121.8(5) . . ?
C12 C7 Se1 118.6(5) . . ?
C9 C8 C7 120.9(6) . . ?
C9 C8 Se2 117.7(5) . . ?
C7 C8 Se2 121.3(5) . . ?
C8 C9 C10 119.4(6) . . ?
C9 C10 C11 120.1(6) . . ?
C12 C11 C10 120.2(6) . . ?
C11 C12 C7 119.7(6) . . ?
N1 C13 C3 175.7(7) . . ?
N2 C14 C6 178.7(8) . . ?
C20 C15 C16 121.1(6) . . ?
C20 C15 S1 122.4(5) . . ?
C16 C15 S1 116.5(5) . . ?
C17 C16 C15 118.6(6) . . ?
O1 C17 C18 117.4(6) . . ?
O1 C17 C16 122.1(6) . . ?
C18 C17 C16 120.4(6) . . ?
C19 C18 C17 119.9(6) . . ?
C20 C19 C18 120.5(6) . . ?
C19 C20 C15 119.5(6) . . ?
C26 C21 C22 121.2(6) . . ?
C26 C21 S2 116.8(5) . . ?
C22 C21 S2 121.7(5) . . ?
C23 C22 C21 118.5(6) . . ?
O2 C23 C22 122.6(6) . . ?
O2 C23 C24 116.6(6) . . ?
C22 C23 C24 120.7(6) . . ?
C25 C24 C23 119.7(6) . . ?
C24 C25 C26 120.5(6) . . ?
C21 C26 C25 119.3(6) . . ?
O1_1 C1_1 C3_1 121.9(7) . . ?
O1_1 C1_1 C2_1 121.1(7) . . ?
C3_1 C1_1 C2_1 117.0(7) . . ?

loop_
_geom_bond_atom_site_label_1
_geom_bond_atom_site_label_2
_geom_bond_distance
_geom_bond_site_symmetry_2
_geom_bond_publ_flag
Se1 C7 1.909(7) . ?
Se1 C1 1.916(6) . ?
Se2 C2 1.917(6) . ?
Se2 C8 1.919(6) . ?
S1 C5 1.753(7) . ?
S1 C15 1.788(7) . ?
S2 C4 1.760(6) . ?
S2 C21 1.773(6) . ?
O1 C17 1.363(8) . ?
O2 C23 1.371(8) . ?
N1 C13 1.149(8) . ?
N2 C14 1.147(8) . ?
C1 C2 1.386(8) . ?
C1 C6 1.396(9) . ?
C2 C3 1.401(9) . ?
C3 C4 1.405(9) . ?
C3 C13 1.440(8) . ?
C4 C5 1.407(8) . ?
C5 C6 1.419(8) . ?
C6 C14 1.445(8) . ?
C7 C8 1.387(9) . ?
C7 C12 1.397(9) . ?
C8 C9 1.387(9) . ?
C9 C10 1.388(9) . ?
C10 C11 1.393(9) . ?
C11 C12 1.388(9) . ?
C15 C20 1.386(9) . ?
C15 C16 1.393(9) . ?
C16 C17 1.393(9) . ?
C17 C18 1.391(9) . ?
C18 C19 1.382(10) . ?
C19 C20 1.381(10) . ?
C21 C26 1.384(9) . ?
C21 C22 1.401(9) . ?
C22 C23 1.383(9) . ?
C23 C24 1.399(9) . ?
C24 C25 1.384(10) . ?
C25 C26 1.387(9) . ?
O1_1 C1_1 1.213(9) . ?
C2_1 C1_1 1.493(10) . ?
C3_1 C1_1 1.491(10) . ?
